data_1519493
loop_
_publ_author_name
'Butler, Ian R.'
'Horton, Peter N.'
'Hursthouse, Michael B.'

_publ_section_title
;
 C29H27FeN
;
_journal_name_full 'Crystal Structure Report Archive'
_journal_page_first 911
_journal_year 2002
_chemical_formula_sum 'C29 H27 Fe N'
_chemical_formula_weight 445.37
_space_group_IT_number 14
_symmetry_cell_setting monoclinic
_symmetry_space_group_name_Hall '-P 2ybc'
_symmetry_space_group_name_H-M 'P 1 21/c 1'
_atom_sites_solution_hydrogens geom
_atom_sites_solution_primary direct
_atom_sites_solution_secondary difmap
_cell_angle_alpha 90.00
_cell_angle_beta 102.100(2)
_cell_angle_gamma 90.00
_cell_formula_units_Z 4
_cell_length_a 18.1092(14)
_cell_length_b 9.6385(6)
_cell_length_c 12.7261(7)
_cell_measurement_reflns_used 38725
_cell_measurement_temperature 120(2)
_cell_measurement_theta_max 27.48
_cell_measurement_theta_min 2.91
_cell_volume 2171.9(2)
_computing_cell_refinement 'DENZO and COLLECT'
_computing_data_collection
;
'DENZO (Otwinowski and Minor, 1997) & COLLECT (Hooft, 1998) '
;
_computing_data_reduction 'DENZO and COLLECT'
_computing_publication_material SHELXL-97
_computing_structure_refinement 'SHELXL-97 (Sheldrick, 2008)'
_computing_structure_solution 'SHELXS-97 (Sheldrick, 2008)'
_diffrn_ambient_temperature 120(2)
_diffrn_measured_fraction_theta_full 0.991
_diffrn_measured_fraction_theta_max 0.991
_diffrn_measurement_device_type 'Enraf Nonius KappaCCD area detector'
_diffrn_measurement_method '\w and \f scans to fill Ewald sphere'
_diffrn_radiation_monochromator graphite
_diffrn_radiation_source 'Enraf Nonius FR591 rotating anode'
_diffrn_radiation_type MoK\a
_diffrn_radiation_wavelength 0.71073
_diffrn_reflns_av_R_equivalents 0.1982
_diffrn_reflns_av_sigmaI/netI 0.1271
_diffrn_reflns_limit_h_max 21
_diffrn_reflns_limit_h_min -21
_diffrn_reflns_limit_k_max 11
_diffrn_reflns_limit_k_min -11
_diffrn_reflns_limit_l_max 15
_diffrn_reflns_limit_l_min -14
_diffrn_reflns_number 26644
_diffrn_reflns_theta_full 25.03
_diffrn_reflns_theta_max 25.03
_diffrn_reflns_theta_min 3.04
_exptl_absorpt_coefficient_mu 0.711
_exptl_absorpt_correction_T_max 0.9859
_exptl_absorpt_correction_T_min 0.8709
_exptl_absorpt_correction_type multi-scan
_exptl_absorpt_process_details 'SORTAV (R.H>Blessing, 1995, 1997)'
_exptl_crystal_colour Orange
_exptl_crystal_density_diffrn 1.362
_exptl_crystal_density_method 'not measured'
_exptl_crystal_description Plate
_exptl_crystal_F_000 936
_exptl_crystal_size_max 0.20
_exptl_crystal_size_mid 0.15
_exptl_crystal_size_min 0.02
_refine_diff_density_max 3.528
_refine_diff_density_min -1.600
_refine_diff_density_rms 0.243
_refine_ls_extinction_method none
_refine_ls_goodness_of_fit_ref 1.100
_refine_ls_hydrogen_treatment constr
_refine_ls_matrix_type full
_refine_ls_number_parameters 283
_refine_ls_number_reflns 3808
_refine_ls_number_restraints 0
_refine_ls_restrained_S_all 1.100
_refine_ls_R_factor_all 0.2344
_refine_ls_R_factor_gt 0.1849
_refine_ls_shift/su_max 0.000
_refine_ls_shift/su_mean 0.000
_refine_ls_structure_factor_coef Fsqd
_refine_ls_weighting_details 'calc w=1/[\s^2^(Fo^2^)+(0.0649P)^2^+153.8253P] where P=(Fo^2^+2Fc^2^)/3'
_refine_ls_weighting_scheme calc
_refine_ls_wR_factor_gt 0.4408
_refine_ls_wR_factor_ref 0.4644
_reflns_number_gt 2456
_reflns_number_total 3808
_reflns_threshold_expression >2\s(I)
_cod_data_source_file eCrystal-911.cif
_cod_data_source_block s93
_cod_depositor_comments
;
Citation :
Butler, Ian R. and Horton, Peter N. and Hursthouse, Michael B. (2002) 
University of Southampton, Crystal Structure Report Archive. 
(doi:10.5258/ecrystals/911)

More at:
http://ecrystals.chem.soton.ac.uk/911/

The following automatic conversions were performed:

'_symmetry_cell_setting' value 'Monoclinic' changed to 'monoclinic'
according to the built-in table from CIF Core dictionary named
'cif_core.dic' version 2.4.1 from 2010-06-29.

Automatic conversion script
Id: cif_fix_values 3271 2015-04-21 07:52:19Z andrius 
;
_cod_original_sg_symbol_Hall -P2ybc
_cod_original_sg_symbol_H-M P2(1)/c
_cod_database_code 1519493

loop_
_symmetry_equiv_pos_as_xyz
'x, y, z'
'-x, y+1/2, -z+1/2'
'-x, -y, -z'
'x, -y-1/2, z-1/2'

loop_
_atom_site_label
_atom_site_type_symbol
_atom_site_fract_x
_atom_site_fract_y
_atom_site_fract_z
_atom_site_U_iso_or_equiv
_atom_site_adp_type
_atom_site_occupancy
_atom_site_symmetry_multiplicity
_atom_site_calc_flag
_atom_site_refinement_flags
_atom_site_disorder_assembly
_atom_site_disorder_group
Fe01 Fe 0.15554(14) 0.2623(2) 0.45956(19) 0.0209(7) Uani 1 1 d . . .
C002 C 0.3557(9) 0.4183(18) 0.2244(12) 0.020(4) Uani 1 1 d . . .
C003 C 0.3948(9) 0.3014(19) 0.2010(12) 0.023(4) Uani 1 1 d . . .
C004 C 0.4286(10) 0.303(2) 0.1088(14) 0.028(4) Uani 1 1 d . . .
C005 C 0.3189(10) 0.6659(18) 0.1924(16) 0.030(4) Uani 1 1 d . . .
H005 H 0.3018 0.6710 0.2579 0.037 Uiso 1 1 calc R . .
N006 N 0.0740(9) 0.6748(18) 0.3179(14) 0.037(4) Uani 1 1 d . . .
C007 C 0.0665(11) 0.745(2) 0.4139(18) 0.043(5) Uani 1 1 d . . .
H00A H 0.0245 0.7045 0.4410 0.064 Uiso 1 1 calc R . .
H00B H 0.0564 0.8436 0.3983 0.064 Uiso 1 1 calc R . .
H00C H 0.1133 0.7351 0.4682 0.064 Uiso 1 1 calc R . .
C008 C 0.3730(10) 0.660(2) 0.0014(14) 0.032(4) Uani 1 1 d . . .
H008 H 0.3927 0.6591 -0.0621 0.038 Uiso 1 1 calc R . .
C009 C 0.4216(10) 0.423(2) 0.0466(14) 0.028(4) Uani 1 1 d . . .
H009 H 0.4446 0.4248 -0.0140 0.033 Uiso 1 1 calc R . .
C010 C 0.0778(10) 0.5222(19) 0.3281(16) 0.030(4) Uani 1 1 d . . .
H01A H 0.0848 0.4833 0.2589 0.036 Uiso 1 1 calc R . .
H01B H 0.0285 0.4887 0.3399 0.036 Uiso 1 1 calc R . .
C011 C 0.0605(10) 0.143(2) 0.4062(16) 0.035(5) Uani 1 1 d . . .
H011 H 0.0100 0.1763 0.3937 0.041 Uiso 1 1 calc R . .
C012 C 0.4676(10) 0.183(2) 0.0819(15) 0.031(4) Uani 1 1 d . . .
H012 H 0.4918 0.1863 0.0225 0.037 Uiso 1 1 calc R . .
C013 C 0.3825(10) 0.541(2) 0.0688(15) 0.033(4) Uani 1 1 d . . .
C014 C 0.3213(10) 0.4123(19) 0.3220(12) 0.023(4) Uani 1 1 d . . .
H014 H 0.3535 0.3955 0.3900 0.028 Uiso 1 1 calc R . .
C015 C 0.3526(9) 0.5401(19) 0.1630(16) 0.028(4) Uani 1 1 d . . .
C016 C 0.3118(11) 0.778(2) 0.1250(15) 0.035(5) Uani 1 1 d . . .
H016 H 0.2899 0.8608 0.1447 0.042 Uiso 1 1 calc R . .
C017 C 0.4363(11) 0.062(2) 0.2275(18) 0.041(5) Uani 1 1 d . . .
H017 H 0.4385 -0.0209 0.2685 0.049 Uiso 1 1 calc R . .
C018 C 0.1738(12) 0.058(2) 0.4931(19) 0.045(6) Uani 1 1 d . . .
H018 H 0.2130 0.0251 0.5492 0.054 Uiso 1 1 calc R . .
C019 C 0.1386(10) 0.4643(17) 0.4158(15) 0.027(4) Uani 1 1 d . . .
C020 C 0.2501(10) 0.3765(19) 0.5187(15) 0.027(4) Uani 1 1 d . . .
H020 H 0.3001 0.3413 0.5392 0.033 Uiso 1 1 calc R . .
C021 C 0.2482(10) 0.4292(17) 0.3176(14) 0.024(4) Uani 1 1 d . . .
H021 H 0.2157 0.4457 0.2499 0.029 Uiso 1 1 calc R . .
C022 C 0.1322(12) 0.444(2) 0.5270(16) 0.037(5) Uani 1 1 d . . .
H022 H 0.0882 0.4646 0.5537 0.045 Uiso 1 1 calc R . .
C023 C 0.1969(11) 0.391(2) 0.5880(17) 0.037(5) Uani 1 1 d . . .
H023 H 0.2055 0.3688 0.6622 0.044 Uiso 1 1 calc R . .
C024 C 0.2151(11) 0.4233(19) 0.4154(15) 0.030(4) Uani 1 1 d . . .
C025 C 0.1024(11) 0.091(2) 0.5021(15) 0.037(5) Uani 1 1 d . . .
H025 H 0.0835 0.0791 0.5658 0.045 Uiso 1 1 calc R . .
C027 C 0.4704(12) 0.064(2) 0.1418(17) 0.039(5) Uani 1 1 d . . .
H027 H 0.4956 -0.0164 0.1236 0.047 Uiso 1 1 calc R . .
C028 C 0.1087(11) 0.137(2) 0.3295(17) 0.036(5) Uani 1 1 d . . .
H028 H 0.0954 0.1645 0.2563 0.043 Uiso 1 1 calc R . .
C029 C 0.1796(13) 0.083(2) 0.3825(17) 0.041(5) Uani 1 1 d . . .
H029 H 0.2223 0.0659 0.3519 0.049 Uiso 1 1 calc R . .
C030 C 0.1419(12) 0.729(2) 0.2809(17) 0.040(5) Uani 1 1 d . . .
H03A H 0.1375 0.8301 0.2717 0.060 Uiso 1 1 calc R . .
H03B H 0.1449 0.6861 0.2123 0.060 Uiso 1 1 calc R . .
H03C H 0.1876 0.7074 0.3347 0.060 Uiso 1 1 calc R . .
C031 C 0.3983(11) 0.176(2) 0.2581(19) 0.042(5) Uani 1 1 d . . .
H031 H 0.3747 0.1685 0.3179 0.050 Uiso 1 1 calc R . .
C032 C 0.3367(12) 0.773(2) 0.0255(15) 0.040(5) Uani 1 1 d . . .
H032 H 0.3278 0.8494 -0.0229 0.048 Uiso 1 1 calc R . .

loop_
_atom_site_aniso_label
_atom_site_aniso_U_11
_atom_site_aniso_U_22
_atom_site_aniso_U_33
_atom_site_aniso_U_23
_atom_site_aniso_U_13
_atom_site_aniso_U_12
Fe01 0.0270(13) 0.0182(12) 0.0187(12) -0.0003(11) 0.0074(9) 0.0005(11)
C002 0.026(9) 0.029(9) 0.009(8) 0.000(7) 0.013(7) 0.001(7)
C003 0.021(9) 0.037(10) 0.010(8) -0.002(7) 0.004(7) -0.003(7)
C004 0.025(10) 0.040(11) 0.020(9) -0.010(8) 0.005(7) 0.001(8)
C005 0.022(9) 0.024(10) 0.048(12) -0.004(9) 0.012(8) -0.004(8)
N006 0.019(8) 0.045(10) 0.049(11) 0.002(8) 0.012(7) 0.005(7)
C007 0.029(11) 0.042(12) 0.065(14) 0.009(11) 0.028(10) 0.007(10)
C008 0.028(10) 0.045(12) 0.021(9) 0.002(8) 0.003(8) -0.011(9)
C009 0.025(9) 0.039(11) 0.023(9) -0.001(8) 0.012(7) -0.003(8)
C010 0.019(9) 0.028(10) 0.043(11) 0.010(9) 0.004(8) 0.002(8)
C011 0.020(9) 0.033(11) 0.046(12) 0.015(9) -0.003(8) -0.002(8)
C012 0.027(10) 0.038(11) 0.029(10) -0.015(8) 0.009(8) -0.001(8)
C013 0.022(9) 0.048(12) 0.030(10) -0.001(9) 0.004(8) 0.000(9)
C014 0.030(10) 0.036(10) 0.004(7) 0.004(7) 0.004(7) 0.006(8)
C015 0.014(8) 0.026(10) 0.043(11) -0.003(8) -0.001(8) -0.003(7)
C016 0.030(10) 0.044(12) 0.029(10) 0.008(9) 0.001(8) 0.002(9)
C017 0.032(11) 0.024(10) 0.057(14) -0.006(10) -0.010(10) 0.008(9)
C018 0.033(12) 0.028(11) 0.063(15) 0.013(10) -0.011(10) 0.008(9)
C019 0.037(11) 0.016(8) 0.039(11) 0.006(7) 0.031(9) 0.003(8)
C020 0.023(9) 0.026(9) 0.032(10) -0.002(8) 0.003(8) -0.008(8)
C021 0.031(10) 0.013(8) 0.028(10) 0.001(7) 0.006(8) -0.001(7)
C022 0.046(12) 0.038(12) 0.032(11) -0.016(9) 0.017(9) -0.002(10)
C023 0.026(10) 0.040(12) 0.043(12) -0.021(10) 0.006(9) -0.004(9)
C024 0.039(11) 0.021(9) 0.033(11) -0.010(8) 0.014(9) 0.000(8)
C025 0.034(11) 0.052(13) 0.024(10) 0.020(9) 0.001(8) -0.004(10)
C027 0.036(11) 0.037(12) 0.045(12) -0.003(10) 0.008(9) 0.013(9)
C028 0.040(12) 0.028(10) 0.039(11) -0.013(9) 0.005(9) 0.000(9)
C029 0.050(13) 0.032(11) 0.040(12) -0.006(9) 0.008(10) 0.003(10)
C030 0.052(13) 0.024(10) 0.047(12) 0.000(9) 0.017(10) -0.003(9)
C031 0.022(10) 0.027(10) 0.070(16) -0.005(10) -0.005(10) 0.011(8)
C032 0.049(13) 0.041(12) 0.031(11) 0.026(9) 0.005(9) 0.004(10)

loop_
_atom_type_symbol
_atom_type_description
_atom_type_scat_dispersion_real
_atom_type_scat_dispersion_imag
_atom_type_scat_source
C C 0.0033 0.0016 'International Tables Vol C Tables 4.2.6.8 and 6.1.1.4'
H H 0.0000 0.0000 'International Tables Vol C Tables 4.2.6.8 and 6.1.1.4'
N N 0.0061 0.0033 'International Tables Vol C Tables 4.2.6.8 and 6.1.1.4'
Fe Fe 0.3463 0.8444 'International Tables Vol C Tables 4.2.6.8 and 6.1.1.4'
O O 0.0106 0.0060 'International Tables Vol C Tables 4.2.6.8 and 6.1.1.4'

loop_
_geom_angle_atom_site_label_1
_geom_angle_atom_site_label_2
_geom_angle_atom_site_label_3
_geom_angle
_geom_angle_site_symmetry_1
_geom_angle_site_symmetry_3
C018 Fe01 C019 176.1(9) . .
C018 Fe01 C022 141.9(9) . .
C019 Fe01 C022 42.0(8) . .
C018 Fe01 C024 136.6(8) . .
C019 Fe01 C024 41.5(7) . .
C022 Fe01 C024 68.2(8) . .
C018 Fe01 C025 39.0(9) . .
C019 Fe01 C025 142.8(8) . .
C022 Fe01 C025 115.7(9) . .
C024 Fe01 C025 175.5(8) . .
C018 Fe01 C020 111.0(8) . .
C019 Fe01 C020 69.6(8) . .
C022 Fe01 C020 67.2(8) . .
C024 Fe01 C020 40.4(7) . .
C025 Fe01 C020 138.1(7) . .
C018 Fe01 C011 67.4(8) . .
C019 Fe01 C011 112.1(8) . .
C022 Fe01 C011 112.7(8) . .
C024 Fe01 C011 142.0(8) . .
C025 Fe01 C011 39.6(7) . .
C020 Fe01 C011 177.5(8) . .
C018 Fe01 C023 113.7(9) . .
C019 Fe01 C023 69.4(8) . .
C022 Fe01 C023 38.8(8) . .
C024 Fe01 C023 68.5(8) . .
C025 Fe01 C023 113.0(9) . .
C020 Fe01 C023 41.1(7) . .
C011 Fe01 C023 137.3(8) . .
C018 Fe01 C029 41.4(9) . .
C019 Fe01 C029 134.7(8) . .
C022 Fe01 C029 176.7(9) . .
C024 Fe01 C029 109.2(8) . .
C025 Fe01 C029 66.9(9) . .
C020 Fe01 C029 112.3(8) . .
C011 Fe01 C029 67.9(9) . .
C023 Fe01 C029 142.8(8) . .
C018 Fe01 C028 68.0(9) . .
C019 Fe01 C028 109.0(8) . .
C022 Fe01 C028 138.6(8) . .
C024 Fe01 C028 112.0(8) . .
C025 Fe01 C028 66.7(8) . .
C020 Fe01 C028 140.9(8) . .
C011 Fe01 C028 40.7(8) . .
C023 Fe01 C028 177.2(8) . .
C029 Fe01 C028 39.9(8) . .
C003 C002 C015 121.3(14) . .
C003 C002 C014 117.5(15) . .
C015 C002 C014 121.1(15) . .
C002 C003 C031 123.7(16) . .
C002 C003 C004 119.4(16) . .
C031 C003 C004 116.6(17) . .
C009 C004 C012 121.6(16) . .
C009 C004 C003 117.9(17) . .
C012 C004 C003 120.5(18) . .
C016 C005 C015 119.3(18) . .
C016 C005 H005 120.3 . .
C015 C005 H005 120.3 . .
C007 N006 C010 114.0(17) . .
C007 N006 C030 109.5(16) . .
C010 N006 C030 110.5(15) . .
N006 C007 H00A 109.5 . .
N006 C007 H00B 109.5 . .
H00A C007 H00B 109.5 . .
N006 C007 H00C 109.5 . .
H00A C007 H00C 109.5 . .
H00B C007 H00C 109.5 . .
C032 C008 C013 121.5(17) . .
C032 C008 H008 119.2 . .
C013 C008 H008 119.2 . .
C004 C009 C013 123.4(16) . .
C004 C009 H009 118.3 . .
C013 C009 H009 118.3 . .
N006 C010 C019 116.7(16) . .
N006 C010 H01A 108.1 . .
C019 C010 H01A 108.1 . .
N006 C010 H01B 108.1 . .
C019 C010 H01B 108.1 . .
H01A C010 H01B 107.3 . .
C025 C011 C028 106.5(17) . .
C025 C011 Fe01 69.5(11) . .
C028 C011 Fe01 70.3(11) . .
C025 C011 H011 126.8 . .
C028 C011 H011 126.8 . .
Fe01 C011 H011 125.1 . .
C027 C012 C004 120.2(17) . .
C027 C012 H012 119.9 . .
C004 C012 H012 119.9 . .
C009 C013 C015 117.8(18) . .
C009 C013 C008 122.5(17) . .
C015 C013 C008 119.7(18) . .
C021 C014 C002 123.0(15) . .
C021 C014 H014 118.5 . .
C002 C014 H014 118.5 . .
C002 C015 C013 119.8(17) . .
C002 C015 C005 121.9(17) . .
C013 C015 C005 118.3(18) . .
C005 C016 C032 121.7(19) . .
C005 C016 H016 119.2 . .
C032 C016 H016 119.2 . .
C027 C017 C031 123(2) . .
C027 C017 H017 118.4 . .
C031 C017 H017 118.4 . .
C025 C018 C029 107.9(18) . .
C025 C018 Fe01 71.2(12) . .
C029 C018 Fe01 71.3(12) . .
C025 C018 H018 126.0 . .
C029 C018 H018 126.0 . .
Fe01 C018 H018 123.2 . .
C024 C019 C022 103.8(17) . .
C024 C019 C010 130.9(16) . .
C022 C019 C010 125.3(16) . .
C024 C019 Fe01 69.4(10) . .
C022 C019 Fe01 69.0(11) . .
C010 C019 Fe01 127.3(13) . .
C024 C020 C023 108.1(16) . .
C024 C020 Fe01 69.5(10) . .
C023 C020 Fe01 70.3(10) . .
C024 C020 H020 126.0 . .
C023 C020 H020 126.0 . .
Fe01 C020 H020 125.8 . .
C014 C021 C024 122.2(16) . .
C014 C021 H021 118.9 . .
C024 C021 H021 118.9 . .
C023 C022 C019 111.7(18) . .
C023 C022 Fe01 72.0(12) . .
C019 C022 Fe01 68.9(10) . .
C023 C022 H022 124.2 . .
C019 C022 H022 124.2 . .
Fe01 C022 H022 126.6 . .
C022 C023 C020 107.1(19) . .
C022 C023 Fe01 69.3(11) . .
C020 C023 Fe01 68.6(10) . .
C022 C023 H023 126.4 . .
C020 C023 H023 126.4 . .
Fe01 C023 H023 127.2 . .
C020 C024 C019 109.2(16) . .
C020 C024 C021 127.6(17) . .
C019 C024 C021 123.1(17) . .
C020 C024 Fe01 70.1(10) . .
C019 C024 Fe01 69.0(10) . .
C021 C024 Fe01 126.0(12) . .
C018 C025 C011 111.3(19) . .
C018 C025 Fe01 69.8(12) . .
C011 C025 Fe01 71.0(11) . .
C018 C025 H025 124.3 . .
C011 C025 H025 124.3 . .
Fe01 C025 H025 126.5 . .
C017 C027 C012 118.9(19) . .
C017 C027 H027 120.5 . .
C012 C027 H027 120.5 . .
C029 C028 C011 108.0(18) . .
C029 C028 Fe01 70.0(11) . .
C011 C028 Fe01 69.0(11) . .
C029 C028 H028 126.0 . .
C011 C028 H028 126.0 . .
Fe01 C028 H028 126.6 . .
C028 C029 C018 106.2(19) . .
C028 C029 Fe01 70.1(11) . .
C018 C029 Fe01 67.3(12) . .
C028 C029 H029 126.9 . .
C018 C029 H029 126.9 . .
Fe01 C029 H029 127.2 . .
N006 C030 H03A 109.5 . .
N006 C030 H03B 109.5 . .
H03A C030 H03B 109.5 . .
N006 C030 H03C 109.5 . .
H03A C030 H03C 109.5 . .
H03B C030 H03C 109.5 . .
C017 C031 C003 120(2) . .
C017 C031 H031 119.8 . .
C003 C031 H031 119.8 . .
C008 C032 C016 119.1(17) . .
C008 C032 H032 120.4 . .
C016 C032 H032 120.4 . .

loop_
_geom_bond_atom_site_label_1
_geom_bond_atom_site_label_2
_geom_bond_distance
_geom_bond_site_symmetry_2
Fe01 C018 2.03(2) .
Fe01 C019 2.031(17) .
Fe01 C022 2.032(19) .
Fe01 C024 2.035(19) .
Fe01 C025 2.04(2) .
Fe01 C020 2.043(17) .
Fe01 C011 2.063(19) .
Fe01 C023 2.066(19) .
Fe01 C029 2.08(2) .
Fe01 C028 2.081(19) .
C002 C003 1.40(2) .
C002 C015 1.40(2) .
C002 C014 1.50(2) .
C003 C031 1.41(3) .
C003 C004 1.43(2) .
C004 C009 1.39(3) .
C004 C012 1.43(3) .
C005 C016 1.37(3) .
C005 C015 1.44(2) .
C005 H005 0.9500 .
N006 C007 1.43(3) .
N006 C010 1.48(2) .
N006 C030 1.50(2) .
C007 H00A 0.9800 .
C007 H00B 0.9800 .
C007 H00C 0.9800 .
C008 C032 1.34(3) .
C008 C013 1.42(3) .
C008 H008 0.9500 .
C009 C013 1.40(3) .
C009 H009 0.9500 .
C010 C019 1.50(3) .
C010 H01A 0.9900 .
C010 H01B 0.9900 .
C011 C025 1.39(3) .
C011 C028 1.44(3) .
C011 H011 0.9500 .
C012 C027 1.38(3) .
C012 H012 0.9500 .
C013 C015 1.42(3) .
C014 C021 1.32(2) .
C014 H014 0.9500 .
C016 C032 1.43(3) .
C016 H016 0.9500 .
C017 C027 1.36(3) .
C017 C031 1.39(3) .
C017 H017 0.9500 .
C018 C025 1.36(3) .
C018 C029 1.45(3) .
C018 H018 0.9500 .
C019 C024 1.44(3) .
C019 C022 1.46(3) .
C020 C024 1.41(3) .
C020 C023 1.44(3) .
C020 H020 0.9500 .
C021 C024 1.49(3) .
C021 H021 0.9500 .
C022 C023 1.36(3) .
C022 H022 0.9500 .
C023 H023 0.9500 .
C025 H025 0.9500 .
C027 H027 0.9500 .
C028 C029 1.42(3) .
C028 H028 0.9500 .
C029 H029 0.9500 .
C030 H03A 0.9800 .
C030 H03B 0.9800 .
C030 H03C 0.9800 .
C031 H031 0.9500 .
C032 H032 0.9500 .
